data_7011791
loop_
_publ_author_name
'Bobicz, Dorota'
'Kristiansson, Olof'
'Persson, Ingmar'

_publ_section_title
;
 Reactivity of five- and six-coordinated solvates. A complex formation
 and crystallographic study of the nickel(II) bromide and iodide
 systems in dimethyl sulfoxide and N,N'-dimethylpropyleneurea
;
_journal_coden_ASTM JCSDAA
_journal_issue 22
_journal_name_full 'Journal of the Chemical Society, Dalton Transactions'
_journal_page_first 4201
_journal_page_last 4205
_journal_paper_doi 10.1039/b204128f
_journal_year 2002
_chemical_formula_sum 'C16 H48 Br2 Ni O8 S8'
_chemical_formula_weight 843.55
_chemical_name_systematic
; 
hexakis(dimethylsulfoxide)nickel(II) bromide
;
_space_group_IT_number 2
_symmetry_cell_setting triclinic
_symmetry_space_group_name_Hall '-P 1'
_symmetry_space_group_name_H-M 'P -1'
_atom_sites_solution_hydrogens geom
_atom_sites_solution_primary direct
_atom_sites_solution_secondary difmap
_audit_creation_method SHELXL-97
_cell_angle_alpha 63.608(12)
_cell_angle_beta 67.713(8)
_cell_angle_gamma 87.889(9)
_cell_formula_units_Z 1
_cell_length_a 9.900(5)
_cell_length_b 10.380(6)
_cell_length_c 11.295(6)
_cell_measurement_reflns_used 12015
_cell_measurement_temperature 295(2)
_cell_measurement_theta_max 27.00
_cell_measurement_theta_min 1.50
_cell_volume 949.8(9)
_computing_cell_refinement 'Bruker SMART and SAINT (1998b)'
_computing_data_collection 'Bruker SMART (1998b)'
_computing_data_reduction 'Bruker SAINT (1998b)'
_computing_molecular_graphics 'Bruker SHELXTL (1998a)'
_computing_publication_material 'Bruker SHELXTL (1998a)'
_computing_structure_refinement 'Bruker SHELXTL (1998a)'
_computing_structure_solution 'Bruker SHELXTL (1998a)'
_diffrn_ambient_temperature 295(2)
_diffrn_measured_fraction_theta_full 0.740
_diffrn_measured_fraction_theta_max 0.740
_diffrn_measurement_device_type
;
Bruker SMART diffractometer with CCD area detector 
;
_diffrn_measurement_method 'omega scans'
_diffrn_radiation_monochromator graphite
_diffrn_radiation_source 'fine-focus sealed tube'
_diffrn_radiation_type MoK\a
_diffrn_radiation_wavelength 0.71073
_diffrn_reflns_av_R_equivalents 0.0433
_diffrn_reflns_av_sigmaI/netI 0.1482
_diffrn_reflns_limit_h_max 12
_diffrn_reflns_limit_h_min -12
_diffrn_reflns_limit_k_max 7
_diffrn_reflns_limit_k_min -12
_diffrn_reflns_limit_l_max 14
_diffrn_reflns_limit_l_min -11
_diffrn_reflns_number 3516
_diffrn_reflns_theta_full 27.00
_diffrn_reflns_theta_max 27.00
_diffrn_reflns_theta_min 2.22
_diffrn_standards_decay_%
;
Approximately 20 % as determined from a repetition of the first 50
frames at the end of the experiment
;
_exptl_absorpt_coefficient_mu 3.085
_exptl_absorpt_correction_T_max 0.5248
_exptl_absorpt_correction_T_min 0.3870
_exptl_absorpt_correction_type empirical
_exptl_absorpt_process_details SADABS
_exptl_crystal_colour green
_exptl_crystal_density_diffrn 1.475
_exptl_crystal_density_method 'not measured'
_exptl_crystal_description block
_exptl_crystal_F_000 434
_exptl_crystal_size_max 0.38
_exptl_crystal_size_mid 0.28
_exptl_crystal_size_min 0.24
_refine_diff_density_max 1.653
_refine_diff_density_min -2.181
_refine_diff_density_rms 0.183
_refine_ls_extinction_coef 0.048(5)
_refine_ls_extinction_expression Fc^*^=kFc[1+0.001xFc^2^\l^3^/sin(2\q)]^-1/4^
_refine_ls_extinction_method SHELXL
_refine_ls_goodness_of_fit_ref 1.440
_refine_ls_hydrogen_treatment mixed
_refine_ls_matrix_type full
_refine_ls_number_parameters 162
_refine_ls_number_reflns 3076
_refine_ls_number_restraints 0
_refine_ls_restrained_S_all 1.440
_refine_ls_R_factor_all 0.1676
_refine_ls_R_factor_gt 0.1100
_refine_ls_shift/su_max 0.000
_refine_ls_shift/su_mean 0.000
_refine_ls_structure_factor_coef Fsqd
_refine_ls_weighting_details 'calc w=1/[\s^2^(Fo^2^)+(0.0600P)^2^+0.0000P] where P=(Fo^2^+2Fc^2^)/3'
_refine_ls_weighting_scheme calc
_refine_ls_wR_factor_gt 0.2355
_refine_ls_wR_factor_ref 0.2433
_reflns_number_gt 1346
_reflns_number_total 3076
_reflns_threshold_expression >2sigma(I)
_cod_data_source_file b204128f.txt
_cod_data_source_block hexakis(dimethylsulfoxide)nickel(II)bromide
_cod_original_sg_symbol_H-M P-1
_cod_database_code 7011791

loop_
_symmetry_equiv_pos_as_xyz
'x, y, z'
'-x, -y, -z'

loop_
_atom_site_label
_atom_site_type_symbol
_atom_site_fract_x
_atom_site_fract_y
_atom_site_fract_z
_atom_site_U_iso_or_equiv
_atom_site_adp_type
_atom_site_occupancy
_atom_site_symmetry_multiplicity
_atom_site_calc_flag
_atom_site_refinement_flags
_atom_site_disorder_assembly
_atom_site_disorder_group
Ni1 Ni 0.5000 0.5000 0.5000 0.0500(9) Uani 1 2 d S . .
Br1 Br 0.23981(19) 0.8140(2) -0.0522(2) 0.0895(9) Uani 1 1 d . . .
S11 S 0.5296(4) 0.3307(4) 0.3247(4) 0.0613(12) Uani 1 1 d . . .
S21 S 0.7172(4) 0.7729(4) 0.2343(4) 0.0601(12) Uani 1 1 d . . .
S31 S 0.3580(4) 0.6994(4) 0.2971(4) 0.0570(12) Uani 1 1 d . . .
S41 S 0.0416(5) 0.2527(6) 0.2908(6) 0.0933(16) Uani 1 1 d . . .
O11 O 0.4224(8) 0.3870(9) 0.4226(10) 0.056(3) Uani 1 1 d . . .
O21 O 0.6862(9) 0.6084(11) 0.3041(10) 0.071(3) Uani 1 1 d . . .
O31 O 0.3745(9) 0.6598(9) 0.4345(10) 0.059(3) Uani 1 1 d . . .
O41 O 0.0684(13) 0.2483(15) 0.4103(15) 0.118(4) Uani 1 1 d . . .
C11 C 0.518(3) 0.428(2) 0.163(2) 0.136(8) Uani 1 1 d . . .
H11A H 0.5666 0.5266 0.1187 0.204 Uiso 1 1 calc R . .
H11B H 0.4155 0.4291 0.1782 0.204 Uiso 1 1 calc R . .
H11C H 0.5640 0.3850 0.1016 0.204 Uiso 1 1 calc R . .
C12 C 0.4304(19) 0.1599(18) 0.381(2) 0.108(7) Uani 1 1 d . . .
H12A H 0.4275 0.0906 0.4732 0.162 Uiso 1 1 calc R . .
H12B H 0.4789 0.1257 0.3111 0.162 Uiso 1 1 calc R . .
H12C H 0.3314 0.1712 0.3877 0.162 Uiso 1 1 calc R . .
C21 C 0.8056(17) 0.8286(19) 0.0490(16) 0.099(6) Uani 1 1 d . . .
H21A H 0.7354 0.8137 0.0147 0.149 Uiso 1 1 calc R . .
H21B H 0.8834 0.7727 0.0317 0.149 Uiso 1 1 calc R . .
H21C H 0.8467 0.9301 -0.0012 0.149 Uiso 1 1 calc R . .
C22 C 0.8702(16) 0.8127(17) 0.2648(18) 0.077(5) Uani 1 1 d . . .
H22A H 0.8389 0.7868 0.3651 0.116 Uiso 1 1 calc R . .
H22B H 0.9085 0.9149 0.2069 0.116 Uiso 1 1 calc R . .
H22C H 0.9459 0.7579 0.2389 0.116 Uiso 1 1 calc R . .
C31 C 0.1783(15) 0.6111(16) 0.3519(19) 0.085(5) Uani 1 1 d . . .
H31A H 0.1780 0.5080 0.3889 0.127 Uiso 1 1 calc R . .
H31B H 0.1521 0.6472 0.2705 0.127 Uiso 1 1 calc R . .
H31C H 0.1080 0.6303 0.4260 0.127 Uiso 1 1 calc R . .
C32 C 0.322(2) 0.8819(17) 0.2338(19) 0.095(6) Uani 1 1 d . . .
H32A H 0.4106 0.9466 0.2001 0.142 Uiso 1 1 calc R . .
H32B H 0.2451 0.8913 0.3111 0.142 Uiso 1 1 calc R . .
H32C H 0.2923 0.9065 0.1558 0.142 Uiso 1 1 calc R . .
C41 C -0.118(2) 0.129(2) 0.373(2) 0.140(9) Uani 1 1 d . . .
H41A H -0.0991 0.0326 0.4224 0.211 Uiso 1 1 calc R . .
H41B H -0.1497 0.1341 0.3003 0.211 Uiso 1 1 calc R . .
H41C H -0.1942 0.1521 0.4403 0.211 Uiso 1 1 calc R . .
C42 C -0.030(2) 0.414(2) 0.210(2) 0.137(9) Uani 1 1 d . . .
H42A H 0.0474 0.4962 0.1567 0.205 Uiso 1 1 calc R . .
H42B H -0.1092 0.4258 0.2835 0.205 Uiso 1 1 calc R . .
H42C H -0.0655 0.4053 0.1449 0.205 Uiso 1 1 calc R . .

loop_
_atom_site_aniso_label
_atom_site_aniso_U_11
_atom_site_aniso_U_22
_atom_site_aniso_U_33
_atom_site_aniso_U_23
_atom_site_aniso_U_13
_atom_site_aniso_U_12
Ni1 0.0247(13) 0.071(2) 0.0456(16) -0.0204(14) -0.0128(11) -0.0005(11)
Br1 0.0643(12) 0.1164(17) 0.0852(15) -0.0564(13) -0.0170(9) 0.0215(10)
S11 0.038(2) 0.084(3) 0.068(3) -0.040(2) -0.0213(18) 0.0084(18)
S21 0.0311(19) 0.069(3) 0.063(3) -0.022(2) -0.0120(16) 0.0023(16)
S31 0.041(2) 0.072(3) 0.049(2) -0.019(2) -0.0200(16) 0.0112(17)
S41 0.058(3) 0.121(4) 0.113(4) -0.066(4) -0.033(3) 0.020(3)
O11 0.026(5) 0.070(7) 0.073(7) -0.038(6) -0.016(4) 0.013(4)
O21 0.025(5) 0.100(9) 0.068(7) -0.032(6) -0.006(4) 0.004(5)
O31 0.038(5) 0.079(7) 0.064(7) -0.036(6) -0.022(5) 0.023(4)
O41 0.076(9) 0.180(13) 0.133(11) -0.085(10) -0.064(8) 0.034(8)
C11 0.20(3) 0.139(18) 0.086(16) -0.063(15) -0.070(17) 0.077(17)
C12 0.080(13) 0.087(13) 0.163(19) -0.087(14) -0.020(12) 0.001(10)
C21 0.069(12) 0.141(16) 0.058(11) -0.012(11) -0.034(9) -0.033(10)
C22 0.055(10) 0.094(12) 0.095(13) -0.052(11) -0.031(9) 0.005(8)
C31 0.040(9) 0.105(13) 0.109(14) -0.044(11) -0.039(9) 0.019(8)
C32 0.113(16) 0.099(14) 0.078(13) -0.037(11) -0.050(12) 0.029(11)
C41 0.15(2) 0.114(17) 0.137(19) -0.011(15) -0.093(17) -0.045(14)
C42 0.120(18) 0.120(16) 0.133(18) 0.002(14) -0.084(15) -0.038(13)

loop_
_atom_type_symbol
_atom_type_description
_atom_type_scat_dispersion_real
_atom_type_scat_dispersion_imag
_atom_type_scat_source
C C 0.0033 0.0016 'International Tables Vol C Tables 4.2.6.8 and 6.1.1.4'
H H 0.0000 0.0000 'International Tables Vol C Tables 4.2.6.8 and 6.1.1.4'
O O 0.0106 0.0060 'International Tables Vol C Tables 4.2.6.8 and 6.1.1.4'
S S 0.1246 0.1234 'International Tables Vol C Tables 4.2.6.8 and 6.1.1.4'
Ni Ni 0.3393 1.1124 'International Tables Vol C Tables 4.2.6.8 and 6.1.1.4'
Br Br -0.2901 2.4595 'International Tables Vol C Tables 4.2.6.8 and 6.1.1.4'

loop_
_geom_angle_atom_site_label_1
_geom_angle_atom_site_label_2
_geom_angle_atom_site_label_3
_geom_angle
_geom_angle_site_symmetry_1
_geom_angle_site_symmetry_3
_geom_angle_publ_flag
O11 Ni1 O11 180.0(3) . 2_666 ?
O11 Ni1 O31 90.4(3) . 2_666 ?
O11 Ni1 O31 89.6(3) 2_666 2_666 ?
O11 Ni1 O31 89.6(3) . . ?
O11 Ni1 O31 90.4(3) 2_666 . ?
O31 Ni1 O31 180.0(6) 2_666 . ?
O11 Ni1 O21 92.2(4) . . ?
O11 Ni1 O21 87.8(4) 2_666 . ?
O31 Ni1 O21 87.3(4) 2_666 . ?
O31 Ni1 O21 92.7(4) . . ?
O11 Ni1 O21 87.8(4) . 2_666 ?
O11 Ni1 O21 92.2(4) 2_666 2_666 ?
O31 Ni1 O21 92.7(4) 2_666 2_666 ?
O31 Ni1 O21 87.3(4) . 2_666 ?
O21 Ni1 O21 180.000(1) . 2_666 ?
O11 S11 C11 104.1(8) . . ?
O11 S11 C12 103.2(7) . . ?
C11 S11 C12 99.4(10) . . ?
O21 S21 C21 104.7(7) . . ?
O21 S21 C22 105.1(6) . . ?
C21 S21 C22 99.1(7) . . ?
O31 S31 C31 105.0(7) . . ?
O31 S31 C32 106.3(7) . . ?
C31 S31 C32 98.2(8) . . ?
O41 S41 C41 104.5(9) . . ?
O41 S41 C42 110.7(10) . . ?
C41 S41 C42 98.0(9) . . ?
S11 O11 Ni1 120.3(4) . . ?
S21 O21 Ni1 117.7(6) . . ?
S31 O31 Ni1 119.1(5) . . ?

loop_
_geom_bond_atom_site_label_1
_geom_bond_atom_site_label_2
_geom_bond_distance
_geom_bond_site_symmetry_2
_geom_bond_publ_flag
Ni1 O11 2.054(9) . ?
Ni1 O11 2.054(9) 2_666 ?
Ni1 O31 2.073(8) 2_666 ?
Ni1 O31 2.073(8) . ?
Ni1 O21 2.099(9) . ?
Ni1 O21 2.099(9) 2_666 ?
S11 O11 1.526(9) . ?
S11 C11 1.696(18) . ?
S11 C12 1.780(15) . ?
S21 O21 1.513(10) . ?
S21 C21 1.747(16) . ?
S21 C22 1.776(14) . ?
S31 O31 1.492(9) . ?
S31 C31 1.780(13) . ?
S31 C32 1.778(15) . ?
S41 O41 1.453(13) . ?
S41 C41 1.728(17) . ?
S41 C42 1.78(2) . ?

loop_
_cod_changelog_entry_id
_cod_changelog_entry_author
_cod_changelog_entry_date
_cod_changelog_entry_text
1 'Vaitkus, Antanas' 2022-05-06T19:40:00+03:00 'Updated bibliographic information.'
